data_4503072
loop_
_publ_author_name
'Guguta, C.'
'Eeuwijk, I.'
'Smits, J. M. M.'
'de Gelder, R.'

_publ_section_title
;
 Structural Diversity of Ethinyl Estradiol Solvates
;
_journal_issue 3
_journal_name_full 'Crystal Growth &amp; Design'
_journal_page_first 823
_journal_paper_doi 10.1021/cg0702277
_journal_volume 8
_journal_year 2008
_chemical_formula_moiety 'C21.33 H28 O2.67'
_chemical_formula_sum 'C21.33 H28 O2.67'
_chemical_formula_weight 327.10
_chemical_name_common 'ethinyl estradiol ethanolate'
_chemical_name_systematic
;
 ?
;
_space_group_IT_number 4
_symmetry_cell_setting monoclinic
_symmetry_space_group_name_Hall 'P 2yb'
_symmetry_space_group_name_H-M 'P 1 21 1'
_atom_sites_solution_hydrogens geom
_atom_sites_solution_primary direct
_atom_sites_solution_secondary difmap
_audit_creation_date 2006-11-30
_audit_creation_method 'SHELXL, adapted and expanded'
_cell_angle_alpha 90.00
_cell_angle_beta 94.327(4)
_cell_angle_gamma 90.00
_cell_formula_units_Z 6
_cell_length_a 7.7250(4)
_cell_length_b 14.6810(13)
_cell_length_c 23.9456(16)
_cell_measurement_reflns_used 72
_cell_measurement_temperature 208(2)
_cell_measurement_theta_max 27.500
_cell_measurement_theta_min 2.200
_cell_volume 2707.9(3)
_computing_data_collection
;
Nonius "Collect" program suite (Nonius, 1999)
;
_computing_data_reduction
;
Nonius "EvalCCD" program suite (Duisenberg, 1998)
;
_computing_molecular_graphics
;
PLATON (Spek, 2003)
;
_computing_structure_refinement 'SHELXL-97 (Sheldrick, 1997)'
_computing_structure_solution
;
CRUNCH (de Gelder et al., 1993),
;
_diffrn_ambient_temperature 208(2)
_diffrn_detector_area_resol_mean 18.4
_diffrn_measured_fraction_theta_full 0.999
_diffrn_measured_fraction_theta_max 0.999
_diffrn_measurement_device 'Nonius KappaCCD'
_diffrn_measurement_method 'area detector \f and \w scan'
_diffrn_radiation_monochromator graphite
_diffrn_radiation_source 'fine-focus sealed tube'
_diffrn_radiation_type MoK\a
_diffrn_radiation_wavelength 0.71073
_diffrn_reflns_av_R_equivalents 0.0454
_diffrn_reflns_av_sigmaI/netI 0.0704
_diffrn_reflns_limit_h_max 10
_diffrn_reflns_limit_h_min -10
_diffrn_reflns_limit_k_max 18
_diffrn_reflns_limit_k_min -19
_diffrn_reflns_limit_l_max 31
_diffrn_reflns_limit_l_min -30
_diffrn_reflns_number 42143
_diffrn_reflns_theta_full 25.00
_diffrn_reflns_theta_max 27.50
_diffrn_reflns_theta_min 2.20
_diffrn_standards_decay_% 0.000
_diffrn_standards_interval_time 0
_diffrn_standards_number 0
_exptl_absorpt_coefficient_mu 0.077
_exptl_absorpt_correction_T_max 0.9954
_exptl_absorpt_correction_T_min 0.8540
_exptl_absorpt_correction_type multi-scan
_exptl_absorpt_process_details 'SADABS multiscan (Sheldrick, 1996)'
_exptl_crystal_colour 'translucent colourless'
_exptl_crystal_density_diffrn 1.204
_exptl_crystal_density_method 'not measured'
_exptl_crystal_description 'regular platelet'
_exptl_crystal_F_000 1064
_exptl_crystal_size_max 0.50
_exptl_crystal_size_mid 0.33
_exptl_crystal_size_min 0.06
_refine_diff_density_max 0.223
_refine_diff_density_min -0.217
_refine_diff_density_rms 0.040
_refine_ls_abs_structure_Flack 0.2(13)
_refine_ls_extinction_method none
_refine_ls_goodness_of_fit_all 1.020
_refine_ls_goodness_of_fit_ref 1.020
_refine_ls_hydrogen_treatment mixed
_refine_ls_matrix_type full
_refine_ls_number_parameters 661
_refine_ls_number_reflns 12166
_refine_ls_number_restraints 4
_refine_ls_restrained_S_all 1.038
_refine_ls_R_factor_all 0.1386
_refine_ls_R_factor_gt 0.0643
_refine_ls_R_factor_obs 0.0643
_refine_ls_shift/esd_max 0.001
_refine_ls_shift/esd_mean 0.000
_refine_ls_shift/su_max 0.001
_refine_ls_shift/su_mean 0.000
_refine_ls_structure_factor_coef Fsqd
_refine_ls_weighting_details
;
w=1/[\s^2^(Fo^2^)+(0.0580P)^2^+0.7175P] where P=(Fo^2^+2Fc^2^)/3
;
_refine_ls_weighting_scheme calc
_refine_ls_wR_factor_all 0.1492
_refine_ls_wR_factor_gt 0.1219
_refine_ls_wR_factor_obs 0.1219
_refine_ls_wR_factor_ref 0.1492
_reflns_number_gt 6717
_reflns_number_observed 6717
_reflns_number_total 12166
_reflns_observed_criterion >2sigma(I)
_reflns_threshold_expression >2sigma(I)
_cod_data_source_file cg0702277-file004.cif
_cod_data_source_block eeetoh
_cod_depositor_comments
;
The following automatic conversions were performed:

'_geom_bond_publ_flag' value 'Y' changed to 'y' according to
/home/saulius/struct/CIF-dictionaries/cif_core.dic dictionary named
'cif_core.dic' version 2.4.1 from 2010-06-29 (79
times).

'_geom_angle_publ_flag' value 'Y' changed to 'y' according
to /home/saulius/struct/CIF-dictionaries/cif_core.dic dictionary
named 'cif_core.dic' version 2.4.1 from 2010-06-29 (122 times).

Automatic conversion script
Id: cif_fix_values 1715 2011-07-08 13:25:40Z adriana 
;
_cod_original_sg_symbol_H-M 'P 21'
_cod_database_code 4503072

loop_
_symmetry_equiv_pos_as_xyz
'x, y, z'
'-x, y+1/2, -z'

loop_
_atom_site_label
_atom_site_type_symbol
_atom_site_fract_x
_atom_site_fract_y
_atom_site_fract_z
_atom_site_U_iso_or_equiv
_atom_site_adp_type
_atom_site_occupancy
_atom_site_calc_flag
_atom_site_refinement_flags
C1 C 0.6929(4) -0.0434(2) 0.21989(12) 0.0452(8) Uani 1 d .
H1 H 0.7900 -0.0375 0.2457 0.054 Uiso 1 calc R
C2 C 0.7193(4) -0.0534(2) 0.16441(12) 0.0454(7) Uani 1 d .
H2 H 0.8326 -0.0549 0.1526 0.055 Uiso 1 calc R
C3 C 0.5790(4) -0.0613(2) 0.12634(12) 0.0441(7) Uani 1 d .
O3 O 0.5967(3) -0.06873(18) 0.06934(8) 0.0597(6) Uani 1 d .
H3 H 0.7006 -0.0761 0.0639 0.090 Uiso 1 calc R
C4 C 0.4140(4) -0.0605(2) 0.14412(12) 0.0476(8) Uani 1 d .
H4 H 0.3183 -0.0666 0.1177 0.057 Uiso 1 calc R
C5 C 0.3863(4) -0.0508(2) 0.20032(12) 0.0409(7) Uani 1 d .
C6 C 0.2008(4) -0.0502(3) 0.21707(14) 0.0574(9) Uani 1 d .
H6A H 0.1369 -0.1003 0.1979 0.069 Uiso 1 calc R
H6B H 0.1451 0.0069 0.2046 0.069 Uiso 1 calc R
C7 C 0.1890(4) -0.0600(3) 0.27998(14) 0.0655(10) Uani 1 d .
H7A H 0.0716 -0.0443 0.2896 0.079 Uiso 1 calc R
H7B H 0.2121 -0.1234 0.2912 0.079 Uiso 1 calc R
C8 C 0.3194(4) 0.0019(3) 0.31102(13) 0.0500(8) Uani 1 d .
H8 H 0.3057 0.0640 0.2951 0.060 Uiso 1 calc R
C9 C 0.5027(4) -0.0321(2) 0.30173(11) 0.0414(7) Uani 1 d .
H9 H 0.5119 -0.0943 0.3177 0.050 Uiso 1 calc R
C10 C 0.5276(4) -0.0414(2) 0.23973(11) 0.0390(7) Uani 1 d .
C11 C 0.6409(4) 0.0245(3) 0.33352(13) 0.0617(10) Uani 1 d .
H11A H 0.6432 0.0850 0.3164 0.074 Uiso 1 calc R
H11B H 0.7542 -0.0039 0.3298 0.074 Uiso 1 calc R
C12 C 0.6141(5) 0.0354(3) 0.39573(13) 0.0728(12) Uani 1 d .
H12A H 0.6301 -0.0236 0.4145 0.087 Uiso 1 calc R
H12B H 0.7010 0.0777 0.4128 0.087 Uiso 1 calc R
C13 C 0.4327(5) 0.0715(3) 0.40383(13) 0.0723(12) Uani 1 d .
C14 C 0.3019(5) 0.0073(3) 0.37367(14) 0.0676(11) Uani 1 d .
H14 H 0.3287 -0.0543 0.3887 0.081 Uiso 1 calc R
C15 C 0.1251(6) 0.0340(5) 0.39457(18) 0.1076(19) Uani 1 d .
H15A H 0.0472 -0.0186 0.3947 0.129 Uiso 1 calc R
H15B H 0.0693 0.0821 0.3712 0.129 Uiso 1 calc R
C16 C 0.1733(7) 0.0687(5) 0.45505(18) 0.124(2) Uani 1 d .
H16A H 0.1307 0.1309 0.4595 0.149 Uiso 1 calc R
H16B H 0.1215 0.0294 0.4824 0.149 Uiso 1 calc R
C17 C 0.3721(7) 0.0662(5) 0.46400(17) 0.112(2) Uani 1 d .
O17 O 0.4255(6) 0.1425(4) 0.49843(14) 0.160(2) Uani 1 d .
H17 H 0.5328 0.1422 0.5044 0.239 Uiso 1 calc R
C18 C 0.4145(8) 0.1704(3) 0.38330(18) 0.1074(18) Uani 1 d .
H18A H 0.4398 0.1736 0.3443 0.161 Uiso 1 calc R
H18B H 0.4953 0.2088 0.4056 0.161 Uiso 1 calc R
H18C H 0.2969 0.1914 0.3871 0.161 Uiso 1 calc R
C20 C 0.4331(9) -0.0164(6) 0.4920(2) 0.174(4) Uani 1 d .
C21 C 0.4859(15) -0.0833(9) 0.5154(3) 0.280(8) Uani 1 d .
H21 H 0.5276 -0.1363 0.5339 0.336 Uiso 1 calc R
C31 C 0.1731(5) 0.2514(2) 0.71026(13) 0.0518(9) Uani 1 d .
H31 H 0.0895 0.2674 0.7351 0.062 Uiso 1 calc R
C32 C 0.1319(5) 0.2595(3) 0.65310(14) 0.0649(11) Uani 1 d .
H32 H 0.0216 0.2803 0.6395 0.078 Uiso 1 calc R
C33 C 0.2533(6) 0.2369(3) 0.61665(13) 0.0678(12) Uani 1 d .
O33 O 0.2069(5) 0.2416(3) 0.56023(10) 0.1092(13) Uani 1 d .
H33 H 0.2859 0.2200 0.5426 0.164 Uiso 1 calc R
C34 C 0.4153(5) 0.2086(2) 0.63697(13) 0.0561(9) Uani 1 d .
H34 H 0.4988 0.1947 0.6117 0.067 Uiso 1 calc R
C35 C 0.4585(4) 0.2003(2) 0.69411(12) 0.0442(8) Uani 1 d .
C36 C 0.6368(4) 0.1676(3) 0.71258(13) 0.0569(9) Uani 1 d .
H36A H 0.7215 0.2020 0.6926 0.068 Uiso 1 calc R
H36B H 0.6469 0.1033 0.7022 0.068 Uiso 1 calc R
C37 C 0.6816(4) 0.1773(3) 0.77525(12) 0.0526(9) Uani 1 d .
H37A H 0.7851 0.1412 0.7865 0.063 Uiso 1 calc R
H37B H 0.7065 0.2412 0.7845 0.063 Uiso 1 calc R
C38 C 0.5290(4) 0.1443(2) 0.80631(12) 0.0407(7) Uani 1 d .
H38 H 0.4930 0.0837 0.7914 0.049 Uiso 1 calc R
C39 C 0.3782(4) 0.2107(2) 0.79452(11) 0.0387(7) Uani 1 d .
H39 H 0.4199 0.2711 0.8082 0.046 Uiso 1 calc R
C40 C 0.3340(4) 0.2205(2) 0.73189(12) 0.0397(7) Uani 1 d .
C41 C 0.2206(4) 0.1863(2) 0.82776(11) 0.0454(8) Uani 1 d .
H41A H 0.1351 0.2356 0.8234 0.055 Uiso 1 calc R
H41B H 0.1661 0.1309 0.8119 0.055 Uiso 1 calc R
C42 C 0.2698(4) 0.1711(2) 0.89047(11) 0.0458(8) Uani 1 d .
H42A H 0.3069 0.2291 0.9078 0.055 Uiso 1 calc R
H42B H 0.1677 0.1498 0.9086 0.055 Uiso 1 calc R
C43 C 0.4155(4) 0.1014(2) 0.89967(11) 0.0413(7) Uani 1 d .
C44 C 0.5720(4) 0.1357(2) 0.86918(12) 0.0440(8) Uani 1 d .
H44 H 0.5997 0.1977 0.8835 0.053 Uiso 1 calc R
C45 C 0.7213(4) 0.0741(3) 0.89043(13) 0.0648(11) Uani 1 d .
H45A H 0.8326 0.1060 0.8901 0.078 Uiso 1 calc R
H45B H 0.7254 0.0192 0.8673 0.078 Uiso 1 calc R
C46 C 0.6816(5) 0.0495(3) 0.95067(14) 0.0659(11) Uani 1 d .
H46A H 0.7714 0.0741 0.9776 0.079 Uiso 1 calc R
H46B H 0.6772 -0.0167 0.9553 0.079 Uiso 1 calc R
C47 C 0.5029(4) 0.0925(3) 0.96009(12) 0.0505(9) Uani 1 d .
O47 O 0.4015(3) 0.03551(19) 0.99370(9) 0.0617(7) Uani 1 d .
H47 H 0.4671 0.0050 1.0154 0.093 Uiso 1 calc R
C48 C 0.3542(5) 0.0070(2) 0.87982(14) 0.0608(10) Uani 1 d .
H48A H 0.2587 -0.0124 0.9011 0.091 Uiso 1 calc R
H48B H 0.4492 -0.0360 0.8855 0.091 Uiso 1 calc R
H48C H 0.3157 0.0095 0.8403 0.091 Uiso 1 calc R
C50 C 0.5237(4) 0.1811(3) 0.98752(14) 0.0591(10) Uani 1 d .
C51 C 0.5397(6) 0.2513(4) 1.01064(17) 0.0850(14) Uani 1 d .
H51 H 0.5525 0.3075 1.0292 0.102 Uiso 1 calc R
C61 C 0.2256(4) 0.1996(2) 0.16246(14) 0.0524(9) Uani 1 d .
H61 H 0.3269 0.2214 0.1822 0.063 Uiso 1 calc R
C62 C 0.2389(4) 0.1530(3) 0.11327(14) 0.0540(9) Uani 1 d .
H62 H 0.3483 0.1436 0.0995 0.065 Uiso 1 calc R
C63 C 0.0922(4) 0.1203(2) 0.08425(14) 0.0487(8) Uani 1 d .
O63 O 0.0953(3) 0.0710(2) 0.03525(10) 0.0667(7) Uani 1 d .
H63 H 0.1975 0.0626 0.0280 0.100 Uiso 1 calc R
C64 C -0.0661(4) 0.1346(2) 0.10472(14) 0.0523(9) Uani 1 d .
H64 H -0.1663 0.1114 0.0849 0.063 Uiso 1 calc R
C65 C -0.0827(4) 0.1828(2) 0.15422(13) 0.0446(8) Uani 1 d .
C66 C -0.2615(4) 0.1988(3) 0.17273(16) 0.0607(10) Uani 1 d .
H66A H -0.3203 0.2443 0.1481 0.073 Uiso 1 calc R
H66B H -0.3279 0.1420 0.1686 0.073 Uiso 1 calc R
C67 C -0.2619(5) 0.2308(3) 0.23219(17) 0.0643(10) Uani 1 d .
H67A H -0.2351 0.1797 0.2577 0.077 Uiso 1 calc R
H67B H -0.3775 0.2537 0.2391 0.077 Uiso 1 calc R
C68 C -0.1279(4) 0.3063(2) 0.24378(13) 0.0445(8) Uani 1 d .
H68 H -0.1474 0.3538 0.2146 0.053 Uiso 1 calc R
C69 C 0.0532(4) 0.2660(2) 0.23960(13) 0.0463(8) Uani 1 d .
H69 H 0.0687 0.2194 0.2695 0.056 Uiso 1 calc R
C70 C 0.0656(4) 0.2153(2) 0.18380(12) 0.0445(8) Uani 1 d .
C71 C 0.1963(4) 0.3369(3) 0.25208(14) 0.0591(9) Uani 1 d .
H71A H 0.1926 0.3813 0.2215 0.071 Uiso 1 calc R
H71B H 0.3095 0.3065 0.2536 0.071 Uiso 1 calc R
C72 C 0.1783(5) 0.3877(3) 0.30783(14) 0.0617(10) Uani 1 d .
H72A H 0.2022 0.3455 0.3392 0.074 Uiso 1 calc R
H72B H 0.2638 0.4371 0.3116 0.074 Uiso 1 calc R
C73 C -0.0014(4) 0.4265(2) 0.31002(12) 0.0469(8) Uani 1 d .
C74 C -0.1354(4) 0.3506(2) 0.30047(13) 0.0466(8) Uani 1 d .
H74 H -0.1054 0.3030 0.3289 0.056 Uiso 1 calc R
C75 C -0.3052(5) 0.3943(3) 0.31585(16) 0.0662(10) Uani 1 d .
H75A H -0.3824 0.3486 0.3306 0.079 Uiso 1 calc R
H75B H -0.3654 0.4236 0.2831 0.079 Uiso 1 calc R
C76 C -0.2494(5) 0.4653(3) 0.36114(16) 0.0714(11) Uani 1 d .
H76A H -0.2918 0.5259 0.3498 0.086 Uiso 1 calc R
H76B H -0.2965 0.4494 0.3967 0.086 Uiso 1 calc R
C77 C -0.0504(5) 0.4642(3) 0.36733(14) 0.0610(10) Uani 1 d .
O77 O 0.0213(4) 0.5543(2) 0.37964(11) 0.0875(9) Uani 1 d .
H77 H -0.0127 0.5728 0.4097 0.131 Uiso 1 calc R
C78 C -0.0316(5) 0.5033(3) 0.26716(14) 0.0625(10) Uani 1 d .
H78A H 0.0463 0.5535 0.2772 0.094 Uiso 1 calc R
H78B H -0.1508 0.5241 0.2669 0.094 Uiso 1 calc R
H78C H -0.0094 0.4809 0.2303 0.094 Uiso 1 calc R
C80 C 0.0127(6) 0.4061(4) 0.41399(17) 0.0880(15) Uani 1 d .
C81 C 0.0638(9) 0.3635(5) 0.4527(2) 0.141(3) Uani 1 d .
H81 H 0.1052 0.3290 0.4839 0.170 Uiso 1 calc R
O90 O 0.0717(4) 0.4032(2) 0.95072(13) 0.0865(9) Uani 1 d D
H90 H 0.0217 0.4516 0.9573 0.130 Uiso 1 calc R
C91 C 0.0118(8) 0.3332(4) 0.9853(2) 0.120(2) Uani 1 d D
H91A H 0.0928 0.2818 0.9852 0.144 Uiso 1 calc R
H91B H -0.1011 0.3118 0.9690 0.144 Uiso 1 calc R
C92 C -0.0058(10) 0.3597(4) 1.0417(3) 0.143(3) Uani 1 d D
H92A H 0.1073 0.3595 1.0623 0.214 Uiso 1 calc R
H92B H -0.0819 0.3172 1.0590 0.214 Uiso 1 calc R
H92C H -0.0549 0.4205 1.0424 0.214 Uiso 1 calc R
O93 O 0.7497(10) 0.1320(5) 0.5378(3) 0.121(3) Uani 0.727(7) d PD
H93 H 0.6999 0.1389 0.5670 0.182 Uiso 0.727(7) calc PR
C94 C 0.8139(11) 0.1903(8) 0.5291(5) 0.123(4) Uani 0.727(7) d PD
H94A H 0.8448 0.1853 0.4903 0.147 Uiso 0.727(7) calc PR
H94B H 0.9231 0.1898 0.5527 0.147 Uiso 0.727(7) calc PR
C95 C 0.738(2) 0.2795(10) 0.5349(9) 0.311(12) Uani 0.727(7) d PD
H95A H 0.8179 0.3256 0.5233 0.467 Uiso 0.727(7) calc PR
H95B H 0.7151 0.2895 0.5737 0.467 Uiso 0.727(7) calc PR
H95C H 0.6301 0.2833 0.5115 0.467 Uiso 0.727(7) calc PR

loop_
_atom_site_aniso_label
_atom_site_aniso_U_11
_atom_site_aniso_U_22
_atom_site_aniso_U_33
_atom_site_aniso_U_23
_atom_site_aniso_U_13
_atom_site_aniso_U_12
C1 0.0394(17) 0.058(2) 0.0376(17) 0.0011(15) -0.0031(13) -0.0006(16)
C2 0.0431(18) 0.055(2) 0.0385(17) 0.0038(16) 0.0080(14) 0.0033(16)
C3 0.055(2) 0.0415(18) 0.0357(16) 0.0045(14) 0.0037(14) 0.0075(16)
O3 0.0724(16) 0.0755(17) 0.0314(11) 0.0043(11) 0.0051(10) 0.0128(15)
C4 0.0448(18) 0.057(2) 0.0393(17) 0.0023(16) -0.0107(13) 0.0058(17)
C5 0.0373(17) 0.0450(18) 0.0398(16) 0.0047(14) -0.0019(13) 0.0033(15)
C6 0.0384(18) 0.072(2) 0.062(2) -0.001(2) 0.0017(15) 0.0002(18)
C7 0.0357(19) 0.097(3) 0.065(2) 0.004(2) 0.0109(16) -0.002(2)
C8 0.0403(18) 0.066(2) 0.0449(18) 0.0063(16) 0.0083(14) 0.0118(17)
C9 0.0379(17) 0.050(2) 0.0360(16) 0.0039(14) 0.0016(13) 0.0059(14)
C10 0.0370(17) 0.0452(18) 0.0353(15) 0.0025(14) 0.0045(13) 0.0033(14)
C11 0.051(2) 0.094(3) 0.0401(18) -0.0073(19) 0.0029(15) 0.001(2)
C12 0.066(2) 0.112(3) 0.0394(19) -0.010(2) -0.0023(16) 0.024(2)
C13 0.086(3) 0.099(3) 0.0310(17) -0.0023(19) 0.0016(17) 0.046(3)
C14 0.067(2) 0.097(3) 0.0416(19) 0.015(2) 0.0198(17) 0.034(2)
C15 0.078(3) 0.178(6) 0.070(3) 0.002(3) 0.034(2) 0.053(3)
C16 0.115(4) 0.199(6) 0.064(3) 0.006(3) 0.032(3) 0.083(4)
C17 0.126(4) 0.175(5) 0.036(2) -0.002(3) 0.010(2) 0.092(4)
O17 0.155(4) 0.264(5) 0.0541(19) -0.065(3) -0.027(2) 0.130(4)
C18 0.168(5) 0.085(3) 0.064(3) -0.021(3) -0.024(3) 0.044(4)
C20 0.195(7) 0.286(10) 0.049(3) 0.065(4) 0.061(3) 0.170(7)
C21 0.340(13) 0.405(16) 0.112(5) 0.148(8) 0.133(7) 0.254(13)
C31 0.065(2) 0.053(2) 0.0376(18) -0.0015(15) 0.0057(16) 0.0180(18)
C32 0.081(3) 0.069(3) 0.043(2) -0.0003(18) -0.0047(18) 0.035(2)
C33 0.108(3) 0.065(3) 0.0297(18) 0.0034(16) 0.0022(19) 0.034(2)
O33 0.147(3) 0.150(3) 0.0297(13) 0.0060(16) 0.0002(15) 0.092(3)
C34 0.086(3) 0.051(2) 0.0332(18) 0.0043(15) 0.0162(17) 0.017(2)
C35 0.057(2) 0.0416(19) 0.0346(17) -0.0007(14) 0.0073(14) 0.0019(16)
C36 0.052(2) 0.082(3) 0.0390(18) 0.0045(18) 0.0143(15) 0.002(2)
C37 0.049(2) 0.072(2) 0.0380(17) 0.0050(17) 0.0118(14) 0.0006(18)
C38 0.0419(17) 0.0490(19) 0.0317(16) -0.0018(13) 0.0063(13) 0.0019(15)
C39 0.0436(18) 0.0459(18) 0.0266(14) -0.0050(13) 0.0035(12) 0.0005(15)
C40 0.051(2) 0.0348(16) 0.0335(15) -0.0009(13) 0.0038(13) 0.0012(15)
C41 0.0407(18) 0.062(2) 0.0340(16) -0.0017(15) 0.0049(13) 0.0062(16)
C42 0.0402(17) 0.068(2) 0.0300(15) -0.0041(15) 0.0064(12) 0.0090(16)
C43 0.0385(17) 0.056(2) 0.0302(15) 0.0054(14) 0.0055(12) 0.0056(15)
C44 0.0372(17) 0.060(2) 0.0351(16) 0.0008(14) 0.0019(13) 0.0061(15)
C45 0.052(2) 0.099(3) 0.0435(19) 0.014(2) 0.0068(16) 0.019(2)
C46 0.056(2) 0.093(3) 0.049(2) 0.016(2) 0.0043(16) 0.024(2)
C47 0.0387(18) 0.077(3) 0.0363(17) 0.0097(17) 0.0054(14) 0.0063(17)
O47 0.0558(14) 0.0887(19) 0.0414(13) 0.0206(12) 0.0083(10) 0.0074(13)
C48 0.074(3) 0.059(2) 0.050(2) 0.0067(18) 0.0041(17) -0.003(2)
C50 0.051(2) 0.095(3) 0.0302(18) -0.002(2) -0.0046(15) 0.004(2)
C51 0.089(3) 0.113(4) 0.051(2) -0.012(3) -0.006(2) -0.003(3)
C61 0.0363(18) 0.067(2) 0.054(2) -0.0098(17) 0.0036(15) 0.0006(17)
C62 0.0355(18) 0.070(2) 0.057(2) -0.0041(18) 0.0096(15) 0.0058(17)
C63 0.046(2) 0.054(2) 0.0461(19) -0.0012(16) 0.0054(15) -0.0011(16)
O63 0.0549(15) 0.0892(19) 0.0567(14) -0.0196(14) 0.0087(11) -0.0066(14)
C64 0.044(2) 0.055(2) 0.057(2) -0.0008(17) 0.0000(16) -0.0028(16)
C65 0.0376(18) 0.0405(18) 0.057(2) 0.0039(16) 0.0086(15) 0.0006(15)
C66 0.041(2) 0.063(2) 0.079(3) -0.017(2) 0.0078(17) -0.0083(17)
C67 0.048(2) 0.060(2) 0.088(3) -0.010(2) 0.0249(19) -0.0081(18)
C68 0.0354(17) 0.049(2) 0.0505(18) 0.0026(15) 0.0098(13) -0.0031(14)
C69 0.0434(18) 0.052(2) 0.0437(18) 0.0033(15) 0.0072(14) 0.0033(16)
C70 0.0413(19) 0.0466(19) 0.0457(18) 0.0040(15) 0.0041(14) -0.0002(16)
C71 0.041(2) 0.081(3) 0.055(2) -0.0153(19) 0.0053(15) -0.0011(18)
C72 0.049(2) 0.080(3) 0.055(2) -0.0176(19) -0.0056(16) 0.0036(19)
C73 0.0467(19) 0.053(2) 0.0399(17) 0.0036(15) -0.0022(14) 0.0076(16)
C74 0.049(2) 0.0452(19) 0.0468(18) 0.0105(15) 0.0115(15) 0.0085(16)
C75 0.057(2) 0.067(3) 0.077(3) -0.006(2) 0.0221(19) 0.007(2)
C76 0.069(3) 0.083(3) 0.062(2) -0.013(2) 0.0077(19) 0.015(2)
C77 0.066(2) 0.069(3) 0.046(2) -0.0042(19) -0.0045(17) 0.020(2)
O77 0.096(2) 0.095(2) 0.0684(17) -0.0350(16) -0.0112(15) 0.0084(18)
C78 0.075(3) 0.056(2) 0.056(2) 0.0069(18) -0.0002(18) -0.012(2)
C80 0.101(3) 0.119(4) 0.044(2) 0.004(2) 0.009(2) 0.042(3)
C81 0.182(6) 0.189(7) 0.054(3) 0.029(3) 0.013(3) 0.098(5)
O90 0.092(2) 0.089(2) 0.0848(19) 0.0081(18) 0.0465(16) -0.0044(18)
C91 0.154(5) 0.083(4) 0.134(5) -0.006(3) 0.087(4) -0.015(4)
C92 0.196(7) 0.106(5) 0.134(5) 0.045(4) 0.066(5) -0.007(4)
O93 0.137(6) 0.117(5) 0.106(4) 0.018(4) -0.021(4) 0.033(4)
C94 0.057(5) 0.139(10) 0.167(9) -0.061(8) -0.028(5) 0.010(5)
C95 0.212(16) 0.216(18) 0.52(4) 0.07(2) 0.118(19) -0.020(15)

loop_
_atom_type_symbol
_atom_type_description
_atom_type_scat_dispersion_real
_atom_type_scat_dispersion_imag
_atom_type_scat_source
C C 0.0033 0.0016 'International Tables Vol C Tables 4.2.6.8 and 6.1.1.4'
H H 0.0000 0.0000 'International Tables Vol C Tables 4.2.6.8 and 6.1.1.4'
O O 0.0106 0.0060 'International Tables Vol C Tables 4.2.6.8 and 6.1.1.4'

loop_
_geom_angle_atom_site_label_1
_geom_angle_atom_site_label_2
_geom_angle_atom_site_label_3
_geom_angle
_geom_angle_publ_flag
C2 C1 C10 122.7(3) y
C3 C2 C1 119.2(3) y
C2 C3 C4 120.0(3) y
C2 C3 O3 122.1(3) y
C4 C3 O3 117.9(3) y
C3 C4 C5 121.1(3) y
C4 C5 C10 119.8(3) y
C4 C5 C6 118.4(3) y
C10 C5 C6 121.8(3) y
C5 C6 C7 112.9(3) y
C8 C7 C6 110.0(3) y
C7 C8 C14 114.3(3) y
C7 C8 C9 108.7(3) y
C14 C8 C9 108.2(3) y
C11 C9 C10 113.9(2) y
C11 C9 C8 111.9(3) y
C10 C9 C8 111.0(2) y
C5 C10 C1 117.2(2) y
C5 C10 C9 121.3(2) y
C1 C10 C9 121.4(3) y
C9 C11 C12 114.0(3) y
C13 C12 C11 110.7(3) y
C14 C13 C12 107.9(3) y
C14 C13 C18 113.1(3) y
C12 C13 C18 110.5(4) y
C14 C13 C17 100.0(4) y
C12 C13 C17 116.4(3) y
C18 C13 C17 108.6(4) y
C8 C14 C13 113.3(3) y
C8 C14 C15 118.8(3) y
C13 C14 C15 105.1(4) y
C14 C15 C16 103.3(4) y
C17 C16 C15 106.8(3) y
O17 C17 C20 108.6(5) y
O17 C17 C16 107.6(4) y
C20 C17 C16 111.8(6) y
O17 C17 C13 113.7(5) y
C20 C17 C13 111.3(4) y
C16 C17 C13 103.8(3) y
C21 C20 C17 178.8(11) y
C40 C31 C32 122.0(3) y
C33 C32 C31 119.4(3) y
C32 C33 C34 119.8(3) y
C32 C33 O33 118.3(4) y
C34 C33 O33 121.8(3) y
C33 C34 C35 121.4(3) y
C34 C35 C40 119.4(3) y
C34 C35 C36 117.9(3) y
C40 C35 C36 122.7(3) y
C35 C36 C37 113.4(3) y
C38 C37 C36 109.0(3) y
C37 C38 C44 113.0(3) y
C37 C38 C39 108.3(3) y
C44 C38 C39 110.0(2) y
C40 C39 C38 110.7(2) y
C40 C39 C41 113.8(2) y
C38 C39 C41 112.1(2) y
C31 C40 C35 117.9(3) y
C31 C40 C39 121.9(3) y
C35 C40 C39 120.2(3) y
C42 C41 C39 113.0(2) y
C43 C42 C41 111.3(2) y
C42 C43 C48 110.8(3) y
C42 C43 C44 108.0(2) y
C48 C43 C44 112.6(3) y
C42 C43 C47 117.1(2) y
C48 C43 C47 108.4(3) y
C44 C43 C47 99.6(2) y
C38 C44 C45 118.9(3) y
C38 C44 C43 112.0(2) y
C45 C44 C43 104.4(3) y
C44 C45 C46 104.6(3) y
C45 C46 C47 106.5(3) y
O47 C47 C50 108.3(3) y
O47 C47 C46 112.0(3) y
C50 C47 C46 111.0(3) y
O47 C47 C43 110.8(3) y
C50 C47 C43 111.6(3) y
C46 C47 C43 103.2(2) y
C51 C50 C47 178.5(4) y
C62 C61 C70 121.6(3) y
C63 C62 C61 119.8(3) y
C64 C63 C62 119.4(3) y
C64 C63 O63 117.3(3) y
C62 C63 O63 123.2(3) y
C63 C64 C65 121.6(3) y
C70 C65 C64 119.0(3) y
C70 C65 C66 122.6(3) y
C64 C65 C66 118.4(3) y
C67 C66 C65 113.4(3) y
C66 C67 C68 110.5(3) y
C74 C68 C67 113.8(3) y
C74 C68 C69 108.8(3) y
C67 C68 C69 108.5(3) y
C68 C69 C71 112.0(3) y
C68 C69 C70 111.2(3) y
C71 C69 C70 114.0(2) y
C65 C70 C61 118.5(3) y
C65 C70 C69 120.5(3) y
C61 C70 C69 121.0(3) y
C69 C71 C72 112.7(3) y
C73 C72 C71 110.9(3) y
C72 C73 C74 109.6(3) y
C72 C73 C78 110.5(3) y
C74 C73 C78 111.7(3) y
C72 C73 C77 116.9(3) y
C74 C73 C77 100.6(3) y
C78 C73 C77 107.2(3) y
C68 C74 C73 112.2(2) y
C68 C74 C75 119.2(3) y
C73 C74 C75 104.0(3) y
C74 C75 C76 104.7(3) y
C77 C76 C75 106.6(3) y
O77 C77 C80 106.0(3) y
O77 C77 C76 111.9(3) y
C80 C77 C76 110.8(4) y
O77 C77 C73 112.9(3) y
C80 C77 C73 112.2(3) y
C76 C77 C73 103.2(3) y
C81 C80 C77 176.8(6) y
O90 C91 C92 114.5(5) y
O93 C94 C95 122.3(12) y

loop_
_geom_bond_atom_site_label_1
_geom_bond_atom_site_label_2
_geom_bond_distance
_geom_bond_publ_flag
C1 C2 1.367(4) y
C1 C10 1.395(4) y
C2 C3 1.367(4) y
C3 C4 1.374(4) y
C3 O3 1.386(3) y
C4 C5 1.386(4) y
C5 C10 1.395(4) y
C5 C6 1.516(4) y
C6 C7 1.523(5) y
C7 C8 1.510(5) y
C8 C14 1.518(4) y
C8 C9 1.534(4) y
C9 C11 1.512(5) y
C9 C10 1.518(4) y
C11 C12 1.528(4) y
C12 C13 1.525(5) y
C13 C14 1.523(6) y
C13 C18 1.536(7) y
C13 C17 1.550(5) y
C14 C15 1.541(5) y
C15 C16 1.554(7) y
C16 C17 1.535(7) y
C17 O17 1.433(8) y
C17 C20 1.448(9) y
C20 C21 1.187(10) y
C31 C40 1.387(4) y
C31 C32 1.387(4) y
C32 C33 1.370(5) y
C33 C34 1.372(5) y
C33 O33 1.373(4) y
C34 C35 1.389(4) y
C35 C40 1.401(4) y
C35 C36 1.494(4) y
C36 C37 1.521(4) y
C37 C38 1.520(4) y
C38 C44 1.522(4) y
C38 C39 1.529(4) y
C39 C40 1.520(4) y
C39 C41 1.546(4) y
C41 C42 1.537(4) y
C42 C43 1.525(4) y
C43 C48 1.529(5) y
C43 C44 1.543(4) y
C43 C47 1.555(4) y
C44 C45 1.523(5) y
C45 C46 1.540(4) y
C46 C47 1.549(5) y
C47 O47 1.434(4) y
C47 C50 1.460(6) y
C50 C51 1.172(6) y
C61 C62 1.373(5) y
C61 C70 1.392(4) y
C62 C63 1.371(5) y
C63 C64 1.368(5) y
C63 O63 1.380(4) y
C64 C65 1.394(4) y
C65 C70 1.385(4) y
C65 C66 1.501(4) y
C66 C67 1.500(5) y
C67 C68 1.527(5) y
C68 C74 1.510(4) y
C68 C69 1.529(4) y
C69 C71 1.532(5) y
C69 C70 1.538(4) y
C71 C72 1.544(5) y
C72 C73 1.505(5) y
C73 C74 1.527(5) y
C73 C78 1.531(5) y
C73 C77 1.553(4) y
C74 C75 1.530(5) y
C75 C76 1.542(5) y
C76 C77 1.533(5) y
C77 O77 1.455(5) y
C77 C80 1.460(6) y
C80 C81 1.162(6) y
O90 C91 1.419(5) y
C91 C92 1.422(7) y
O93 C94 1.018(9) y
C94 C95 1.446(14) y
